data_2010824
loop_
_publ_author_name
'Burke, Anthony J.'
'Schmalle, Helmut W.'
'Brady, Bernard A.'
'O'Sullivan, W. Ivo'

_publ_section_title
;(<i>E</i>)-6-Methoxy-3-(\a-methoxybenzylidene)benzo[<i>b</i>]furan-2(3<i>H</i>)-one
 at 173K
;
_journal_issue 4
_journal_name_full 'Acta Crystallographica Section C'
_journal_page_first 484
_journal_page_last 486
_journal_paper_doi 10.1107/S0108270100000731
_journal_volume 56
_journal_year 2000
_chemical_formula_sum 'C17 H14 O4'
_chemical_formula_weight 282.28
_chemical_name_common isoaurone
_chemical_name_systematic
;
(E)-6-Methoxy-3-(\a-methoxybenzylidene)benzo[b]furan-2(3H)-one
;
_space_group_IT_number 14
_symmetry_cell_setting monoclinic
_symmetry_space_group_name_Hall '-P 2ybc'
_symmetry_space_group_name_H-M 'P 1 21/c 1'
_audit_creation_method SHELXL-97
_cell_angle_alpha 90.00
_cell_angle_beta 100.632(9)
_cell_angle_gamma 90.00
_cell_formula_units_Z 4
_cell_length_a 10.5235(8)
_cell_length_b 7.1136(3)
_cell_length_c 18.2587(13)
_cell_measurement_reflns_used 8000
_cell_measurement_temperature 173.0(10)
_cell_measurement_theta_max 30.3
_cell_measurement_theta_min 2.7
_cell_volume 1343.38(16)
_computing_cell_refinement 'IPDS software'
_computing_data_collection 'IPDS software (Stoe & Cie, 1999)'
_computing_data_reduction 'IPDS (Stoe & Cie, 1999)'
_computing_molecular_graphics 'PLATON (Spek, 1990) and PLUTON (Spek, 1991)'
_computing_publication_material SHELXL97
_computing_structure_refinement 'SHELXL97 (Sheldrick, 1997)'
_computing_structure_solution 'SHELXS97 (Sheldrick, 1990)'
_diffrn_ambient_temperature 173(2)
_diffrn_measured_fraction_theta_full .895
_diffrn_measured_fraction_theta_max .895
_diffrn_measurement_device_type 'STOE IPDS'
_diffrn_measurement_method '\f oscillation scan'
_diffrn_radiation_monochromator graphite
_diffrn_radiation_source 'fine-focus sealed tube'
_diffrn_radiation_type MoK\a
_diffrn_radiation_wavelength .71073
_diffrn_reflns_av_R_equivalents .037
_diffrn_reflns_av_sigmaI/netI .069
_diffrn_reflns_limit_h_max 14
_diffrn_reflns_limit_h_min -14
_diffrn_reflns_limit_k_max 9
_diffrn_reflns_limit_k_min 0
_diffrn_reflns_limit_l_max 25
_diffrn_reflns_limit_l_min 0
_diffrn_reflns_number 13623
_diffrn_reflns_theta_full 30.29
_diffrn_reflns_theta_max 30.29
_diffrn_reflns_theta_min 2.72
_diffrn_standards_decay_% 0
_diffrn_standards_interval_count image
_diffrn_standards_interval_time 6
_diffrn_standards_number 'between 50 and 200'
_exptl_absorpt_coefficient_mu .100
_exptl_absorpt_correction_T_max .994
_exptl_absorpt_correction_T_min .948
_exptl_absorpt_correction_type numerical
_exptl_absorpt_process_details '(Coppens et al., 1965)'
_exptl_crystal_colour green-yellow
_exptl_crystal_density_diffrn 1.396
_exptl_crystal_density_meas ?
_exptl_crystal_density_method 'not measured'
_exptl_crystal_description plate
_exptl_crystal_F_000 592
_exptl_crystal_size_max .54
_exptl_crystal_size_mid .35
_exptl_crystal_size_min .06
_refine_diff_density_max .223
_refine_diff_density_min -.186
_refine_ls_extinction_method none
_refine_ls_goodness_of_fit_ref 1.012
_refine_ls_hydrogen_treatment refall
_refine_ls_matrix_type full
_refine_ls_number_parameters 246
_refine_ls_number_reflns 3849
_refine_ls_number_restraints 0
_refine_ls_R_factor_gt .034
_refine_ls_shift/su_max .001
_refine_ls_shift/su_mean .000
_refine_ls_structure_factor_coef Fsqd
_refine_ls_weighting_details 'w = 1/[\s^2^(Fo^2^)+(0.02P)^2^] where P=(Fo^2^+2Fc^2^)/3'
_refine_ls_weighting_scheme calc
_refine_ls_wR_factor_ref .067
_reflns_number_gt 2237
_reflns_number_total 3849
_reflns_threshold_expression I>2\s(I)
_cod_data_source_file jz1387.cif
_cod_data_source_block 2
_cod_depositor_comments
;
The following automatic conversions were performed:
'_symmetry_cell_setting' value 'Monoclinic' changed to 'monoclinic'
according to '/home/saulius/struct/CIF-dictionaries/cif_core.dic'
dictionary named 'cif_core.dic' version 2.4.1 from 2010-06-29.

Automatic conversion script
Id: cif_fix_enum 1527 2010-12-29 10:47:43Z saulius 

The following automatic conversions were performed:

'_symmetry_cell_setting' value 'Monoclinic' changed to 'monoclinic'
according to /home/saulius/struct/CIF-dictionaries/cif_core.dic
dictionary named 'cif_core.dic' version 2.4.1 from 2010-06-29.

Automatic conversion script
Id: cif_fix_values 1715 2011-07-08 13:25:40Z adriana 

The following automatic conversions were performed:

'_exptl_crystal_density_meas' value 'not measured' was changed to '?'
- the value is perceived as not measured.

Automatic conversion script
Id: cif_fix_values 3008 2015-01-20 13:52:24Z robertas 
;
_cod_original_cell_volume 1343.38(15)
_cod_original_sg_symbol_H-M 'P 21/c'
_cod_database_code 2010824
_cod_database_fobs_code 2010824

loop_
_symmetry_equiv_pos_as_xyz
'x, y, z'
'-x, y+1/2, -z+1/2'
'-x, -y, -z'
'x, -y-1/2, z-1/2'

loop_
_atom_site_label
_atom_site_fract_x
_atom_site_fract_y
_atom_site_fract_z
_atom_site_U_iso_or_equiv
_atom_site_adp_type
_atom_site_calc_flag
_atom_site_refinement_flags
_atom_site_occupancy
_atom_site_disorder_assembly
_atom_site_disorder_group
_atom_site_type_symbol
O1 .14312(8) .45269(13) .04033(5) .0239(2) Uani d . 1 . . O
C2 .21942(11) .4314(2) -.01451(7) .0217(3) Uani d . 1 . . C
C3 .24854(11) .23111(18) -.01970(6) .0181(2) Uani d . 1 . . C
O2 .24959(9) .56855(14) -.04549(5) .0299(2) Uani d . 1 . . O
O6 -.05484(8) -.00156(14) .18274(5) .0302(2) Uani d . 1 . . O
C4 .16315(11) -.05095(19) .05131(6) .0196(3) Uani d . 1 . . C
C5 .08338(11) -.09014(19) .10206(6) .0211(3) Uani d . 1 . . C
C6 .02358(11) .0556(2) .13461(6) .0220(3) Uani d . 1 . . C
C7 .04185(11) .2424(2) .11771(7) .0220(3) Uani d . 1 . . C
C8 .12091(11) .27452(19) .06667(6) .0199(3) Uani d . 1 . . C
C9 .18271(11) .13518(18) .03340(6) .0182(3) Uani d . 1 . . C
C10 .32742(11) .16059(18) -.06380(6) .0188(3) Uani d . 1 . . C
O10 .35617(8) -.02281(13) -.05469(5) .0258(2) Uani d . 1 . . O
C11 -.11999(15) .1424(3) .21584(9) .0364(4) Uani d . 1 . . C
C12 .43437(14) -.1146(2) -.10131(8) .0260(3) Uani d . 1 . . C
C13 .38169(11) .27525(18) -.11886(6) .0187(3) Uani d . 1 . . C
C14 .30141(12) .3359(2) -.18365(7) .0247(3) Uani d . 1 . . C
C15 .35007(13) .4492(2) -.23387(7) .0285(3) Uani d . 1 . . C
C16 .47850(13) .5019(2) -.21936(7) .0273(3) Uani d . 1 . . C
C17 .55936(13) .4398(2) -.15550(7) .0282(3) Uani d . 1 . . C
C18 .51135(12) .3256(2) -.10526(7) .0242(3) Uani d . 1 . . C
H4 .2027(12) -.155(2) .0279(7) .026(4) Uiso d . 1 . . H
H5 .0637(12) -.231(2) .1161(7) .029(4) Uiso d . 1 . . H
H7 -.0007(12) .346(2) .1369(7) .028(4) Uiso d . 1 . . H
H111 -.1721(14) .071(2) .2490(8) .047(4) Uiso d . 1 . . H
H112 -.0558(15) .226(3) .2494(9) .052(5) Uiso d . 1 . . H
H113 -.1778(15) .217(2) .1764(9) .047(5) Uiso d . 1 . . H
H121 .3967(13) -.089(2) -.1539(8) .035(4) Uiso d . 1 . . H
H122 .5262(14) -.069(2) -.0883(8) .035(4) Uiso d . 1 . . H
H123 .4284(14) -.253(3) -.0926(8) .044(4) Uiso d . 1 . . H
H14 .2063(14) .305(2) -.1933(8) .040(4) Uiso d . 1 . . H
H15 .2907(13) .492(2) -.2812(8) .034(4) Uiso d . 1 . . H
H16 .5114(13) .586(2) -.2540(8) .032(4) Uiso d . 1 . . H
H17 .6518(14) .481(2) -.1449(8) .042(4) Uiso d . 1 . . H
H18 .5673(12) .286(2) -.0575(8) .034(4) Uiso d . 1 . . H

loop_
_atom_site_aniso_label
_atom_site_aniso_U_11
_atom_site_aniso_U_22
_atom_site_aniso_U_33
_atom_site_aniso_U_12
_atom_site_aniso_U_13
_atom_site_aniso_U_23
O1 .0281(4) .0150(5) .0315(5) .0014(4) .0128(4) -.0017(4)
C2 .0199(6) .0207(7) .0249(6) .0000(5) .0049(5) -.0001(5)
C3 .0194(5) .0153(7) .0196(6) -.0002(5) .0033(4) .0007(5)
O2 .0376(5) .0172(5) .0383(5) -.0003(4) .0157(4) .0028(4)
O6 .0339(5) .0310(6) .0308(5) .0004(4) .0189(4) .0010(4)
C4 .0228(6) .0174(7) .0186(6) .0025(5) .0042(5) -.0014(5)
C5 .0236(6) .0194(8) .0205(6) -.0002(5) .0047(5) .0014(5)
C6 .0200(6) .0283(8) .0183(6) -.0011(6) .0054(5) -.0003(5)
C7 .0214(6) .0220(8) .0237(6) .0017(6) .0068(5) -.0052(5)
C8 .0200(6) .0163(7) .0226(6) -.0005(5) .0019(5) -.0009(5)
C9 .0182(5) .0181(7) .0180(6) .0009(5) .0028(5) -.0007(5)
C10 .0215(6) .0150(7) .0197(6) -.0003(5) .0031(5) .0006(5)
O10 .0375(5) .0169(5) .0281(5) .0067(4) .0192(4) .0034(4)
C11 .0372(8) .0409(10) .0374(8) -.0043(8) .0230(7) -.0102(8)
C12 .0338(7) .0206(9) .0272(7) .0058(6) .0151(6) -.0008(6)
C13 .0232(6) .0138(7) .0202(6) .0016(5) .0070(5) -.0002(5)
C14 .0250(6) .0249(8) .0246(6) .0031(6) .0055(5) .0026(5)
C15 .0362(7) .0275(8) .0224(6) .0063(6) .0070(6) .0053(6)
C16 .0424(8) .0178(8) .0262(6) -.0018(6) .0181(6) -.0001(6)
C17 .0283(7) .0287(8) .0300(7) -.0073(6) .0119(6) -.0029(6)
C18 .0242(6) .0269(8) .0214(6) -.0014(6) .0040(5) .0005(5)

loop_
_atom_type_symbol
_atom_type_description
_atom_type_scat_dispersion_real
_atom_type_scat_dispersion_imag
_atom_type_scat_source
C C .0033 .0016 'International Tables Vol C Tables 4.2.6.8 and 6.1.1.4'
H H .0000 .0000 'International Tables Vol C Tables 4.2.6.8 and 6.1.1.4'
O O .0106 .0060 'International Tables Vol C Tables 4.2.6.8 and 6.1.1.4'

loop_
_geom_angle_atom_site_label_1
_geom_angle_atom_site_label_2
_geom_angle_atom_site_label_3
_geom_angle
_geom_angle_publ_flag
C8 O1 C2 107.67(9) yes
O2 C2 O1 119.04(11) yes
O2 C2 C3 133.17(11) yes
O1 C2 C3 107.77(10) yes
C10 C3 C9 129.73(12) yes
C10 C3 C2 123.86(11) yes
C9 C3 C2 106.33(10) yes
C6 O6 C11 116.80(11) yes
C9 C4 C5 118.87(11) yes
C9 C4 H4 121.5(8) no
C5 C4 H4 119.6(8) no
C4 C5 C6 120.59(12) yes
C4 C5 H5 121.3(7) no
C6 C5 H5 118.1(7) no
O6 C6 C7 123.42(11) yes
O6 C6 C5 115.00(12) yes
C7 C6 C5 121.57(11) yes
C8 C7 C6 115.81(11) yes
C8 C7 H7 120.1(8) no
C6 C7 H7 124.0(8) no
C7 C8 C9 124.66(12) yes
C7 C8 O1 123.08(11) yes
C9 C8 O1 112.21(10) yes
C8 C9 C4 118.49(11) yes
C8 C9 C3 105.97(11) yes
C4 C9 C3 135.32(11) yes
O10 C10 C3 115.77(11) yes
O10 C10 C13 120.71(10) yes
C3 C10 C13 123.52(12) yes
C10 O10 C12 120.41(10) yes
O6 C11 H111 104.3(10) no
O6 C11 H112 110.9(9) no
H111 C11 H112 107.6(12) no
O6 C11 H113 110.6(9) no
H111 C11 H113 111.5(12) no
H112 C11 H113 111.7(14) no
O10 C12 H121 108.7(8) no
O10 C12 H122 110.0(8) no
H121 C12 H122 111.5(11) no
O10 C12 H123 107.0(8) no
H121 C12 H123 108.1(12) no
H122 C12 H123 111.4(12) no
C18 C13 C14 119.70(11) no
C18 C13 C10 120.52(11) no
C14 C13 C10 119.77(10) no
C15 C14 C13 120.15(12) no
C15 C14 H14 119.0(9) no
C13 C14 H14 120.7(8) no
C16 C15 C14 119.90(12) no
C16 C15 H15 120.5(8) no
C14 C15 H15 119.6(8) no
C15 C16 C17 120.24(12) no
C15 C16 H16 119.5(8) no
C17 C16 H16 120.2(8) no
C16 C17 C18 120.10(12) no
C16 C17 H17 119.7(9) no
C18 C17 H17 120.1(9) no
C13 C18 C17 119.89(12) no
C13 C18 H18 119.1(8) no
C17 C18 H18 120.9(8) no

loop_
_geom_bond_atom_site_label_1
_geom_bond_atom_site_label_2
_geom_bond_site_symmetry_2
_geom_bond_distance
_geom_bond_publ_flag
O1 C8 . 1.3905(16) yes
O1 C2 . 1.4024(14) yes
C2 O2 . 1.1993(15) yes
C2 C3 . 1.4644(18) yes
C3 C10 . 1.3550(16) yes
C3 C9 . 1.4605(17) yes
O6 C6 . 1.3733(14) yes
O6 C11 . 1.4273(18) yes
C4 C9 . 1.3883(18) yes
C4 C5 . 1.3885(16) yes
C4 H4 . .985(14) no
C5 C6 . 1.4007(18) yes
C5 H5 . 1.062(15) no
C6 C7 . 1.3860(19) yes
C7 C8 . 1.3781(16) yes
C7 H7 . .960(15) no
C8 C9 . 1.3857(17) yes
C10 O10 . 1.3426(15) yes
C10 C13 . 1.4879(17) yes
O10 C12 . 1.4447(15) yes
C11 H111 . 1.023(16) no
C11 H112 . 1.015(17) no
C11 H113 . 1.005(17) no
C12 H121 . .987(14) no
C12 H122 . 1.005(14) no
C12 H123 . 1.000(18) no
C13 C18 . 1.3881(16) no
C13 C14 . 1.3893(17) no
C14 C15 . 1.3878(19) no
C14 H14 . 1.007(14) no
C15 C16 . 1.3803(19) no
C15 H15 . 1.017(14) no
C16 C17 . 1.3829(19) no
C16 H16 . .980(15) no
C17 C18 . 1.3885(18) no
C17 H17 . .999(14) no
C18 H18 . .998(14) no

loop_
_geom_hbond_atom_site_label_D
_geom_hbond_atom_site_label_H
_geom_hbond_atom_site_label_A
_geom_hbond_site_symmetry_A
_geom_hbond_distance_DH
_geom_hbond_distance_HA
_geom_hbond_distance_DA
_geom_hbond_angle_DHA
_geom_hbond_publ_flag
C4 H4 O2 1_545 .985(14) 2.480(14) 3.4454(16) 166.6(10) yes
C4 H4 O10 . .985(14) 2.582(13) 3.0598(15) 109.9(10) yes
C11 H112 O6 2_555 1.016(18) 2.47(2) 3.460(2) 163.7(15) yes
C12 H123 O2 1_545 1.00(2) 2.547(17) 3.2606(18) 128.0(12) yes

loop_
_geom_torsion_atom_site_label_1
_geom_torsion_atom_site_label_2
_geom_torsion_atom_site_label_3
_geom_torsion_atom_site_label_4
_geom_torsion
_geom_torsion_publ_flag
C8 O1 C2 O2 179.39(11) no
C8 O1 C2 C3 -2.05(12) no
O2 C2 C3 C10 2.7(2) no
O1 C2 C3 C10 -175.58(10) no
O2 C2 C3 C9 179.74(13) no
O1 C2 C3 C9 1.47(13) no
C9 C4 C5 C6 .03(17) no
C11 O6 C6 C7 .32(17) no
C11 O6 C6 C5 -178.61(12) no
C4 C5 C6 O6 178.80(11) no
C4 C5 C6 C7 -.16(18) no
O6 C6 C7 C8 -178.22(11) no
C5 C6 C7 C8 .65(17) no
C6 C7 C8 C9 -1.09(18) no
C6 C7 C8 O1 176.08(11) no
C2 O1 C8 C7 -175.54(11) no
C2 O1 C8 C9 1.94(12) no
C7 C8 C9 C4 1.00(18) no
O1 C8 C9 C4 -176.44(10) no
C7 C8 C9 C3 176.45(11) no
O1 C8 C9 C3 -.98(13) no
C5 C4 C9 C8 -.42(17) no
C5 C4 C9 C3 -174.20(12) no
C10 C3 C9 C8 176.49(12) no
C2 C3 C9 C8 -.32(13) no
C10 C3 C9 C4 -9.2(2) no
C2 C3 C9 C4 174.00(13) no
C9 C3 C10 O10 -4.39(18) no
C2 C3 C10 O10 171.92(11) no
C9 C3 C10 C13 176.25(11) yes
C2 C3 C10 C13 -7.45(18) yes
C3 C10 O10 C12 177.00(11) no
C13 C10 O10 C12 -3.62(17) no
O10 C10 C13 C18 -72.54(16) yes
C3 C10 C13 C18 106.79(14) yes
O10 C10 C13 C14 108.86(14) yes
C3 C10 C13 C14 -71.80(17) yes
C18 C13 C14 C15 -1.2(2) no
C10 C13 C14 C15 177.39(13) no
C13 C14 C15 C16 .0(2) no
C14 C15 C16 C17 1.0(2) no
C15 C16 C17 C18 -.6(2) no
C14 C13 C18 C17 1.6(2) no
C10 C13 C18 C17 -177.04(12) no
C16 C17 C18 C13 -.6(2) no

loop_
_cod_related_entry_id
_cod_related_entry_database
_cod_related_entry_code
1 ChemSpider 30652282
